data_1571156
loop_
_publ_author_name
'H&#xfc;&#xdf;ler, Christopher'
'Dietl, Martin C.'
'Kahle, Justin'
'Lopes, Eric F.'
'Kawamura, Miku'
'Kr&#xe4;mer, Petra'
'Rominger, Frank'
'Rudolph, Matthias'
'Hachiya, Iwao'
'Hashmi, A Stephen K'

_publ_section_title
;
 Synthesis and structural properties of <i>para</i>-diselenopyrazines.
;
_journal_issue 28
_journal_name_full 'Chemical communications (Cambridge, England)'
_journal_page_first 3786
_journal_page_last 3789
_journal_paper_doi 10.1039/d4cc00460d
_journal_volume 60
_journal_year 2024
_chemical_formula_sum 'C30 H32 N2 Se2'
_chemical_formula_weight 578.49
_chemical_name_common '3f in manuscript'
_space_group_crystal_system triclinic
_space_group_IT_number 2
_space_group_name_Hall '-P 1'
_space_group_name_H-M_alt 'P -1'
_atom_sites_solution_hydrogens geom
_audit_creation_method SHELXL-2018/3
_audit_update_record
;
2023-12-11 deposited with the CCDC.	2024-03-06 downloaded from the CCDC.
;
_cell_angle_alpha 75.701(4)
_cell_angle_beta 89.134(3)
_cell_angle_gamma 80.513(3)
_cell_formula_units_Z 1
_cell_length_a 4.7908(6)
_cell_length_b 9.1049(13)
_cell_length_c 15.3497(18)
_cell_measurement_reflns_used 1793
_cell_measurement_temperature 200(2)
_cell_measurement_theta_max 21.04
_cell_measurement_theta_min 2.34
_cell_volume 639.70(14)
_computing_cell_refinement 'Bruker SAINT'
_computing_data_collection 'Bruker APEX2'
_computing_data_reduction 'Bruker SAINT'
_computing_molecular_graphics 'Bruker SHELXTL'
_computing_publication_material 'Bruker SHELXTL'
_computing_structure_refinement 'SHELXL-2018/3 (Sheldrick, 2018)'
_computing_structure_solution 'SHELXT-2018/2 (Sheldrick 2015)'
_diffrn_ambient_temperature 200(2)
_diffrn_measured_fraction_theta_full 1.000
_diffrn_measured_fraction_theta_max 0.994
_diffrn_measurement_device_type 'Bruker APEX-II Quazar area detector'
_diffrn_measurement_method '\f and \w scans'
_diffrn_radiation_type MoK\a
_diffrn_radiation_wavelength 0.71073
_diffrn_reflns_av_R_equivalents 0.0945
_diffrn_reflns_av_unetI/netI 0.0952
_diffrn_reflns_Laue_measured_fraction_full 1.000
_diffrn_reflns_Laue_measured_fraction_max 0.994
_diffrn_reflns_limit_h_max 6
_diffrn_reflns_limit_h_min -6
_diffrn_reflns_limit_k_max 11
_diffrn_reflns_limit_k_min -11
_diffrn_reflns_limit_l_max 19
_diffrn_reflns_limit_l_min -19
_diffrn_reflns_number 11314
_diffrn_reflns_point_group_measured_fraction_full 1.000
_diffrn_reflns_point_group_measured_fraction_max 0.994
_diffrn_reflns_theta_full 25.242
_diffrn_reflns_theta_max 26.740
_diffrn_reflns_theta_min 1.369
_diffrn_source 'ImuS microsource'
_exptl_absorpt_coefficient_mu 2.911
_exptl_absorpt_correction_T_max 0.9583
_exptl_absorpt_correction_T_min 0.7053
_exptl_absorpt_correction_type multi-scan
_exptl_absorpt_process_details
;
Sheldrick, G. M. (2008). <i>SADABS</i>. University of G\"ottingen, Germany.
;
_exptl_crystal_colour yellow
_exptl_crystal_density_diffrn 1.502
_exptl_crystal_description plank
_exptl_crystal_F_000 294
_exptl_crystal_size_max 0.392
_exptl_crystal_size_mid 0.029
_exptl_crystal_size_min 0.019
_refine_diff_density_max 0.479
_refine_diff_density_min -0.434
_refine_diff_density_rms 0.101
_refine_ls_extinction_method none
_refine_ls_goodness_of_fit_ref 1.009
_refine_ls_hydrogen_treatment constr
_refine_ls_matrix_type full
_refine_ls_number_parameters 155
_refine_ls_number_reflns 2689
_refine_ls_number_restraints 0
_refine_ls_restrained_S_all 1.009
_refine_ls_R_factor_all 0.0849
_refine_ls_R_factor_gt 0.0474
_refine_ls_shift/su_max 0.001
_refine_ls_shift/su_mean 0.000
_refine_ls_structure_factor_coef Fsqd
_refine_ls_weighting_details 'w=1/[\s^2^(Fo^2^)+(0.0230P)^2^] where P=(Fo^2^+2Fc^2^)/3'
_refine_ls_weighting_scheme calc
_refine_ls_wR_factor_gt 0.0724
_refine_ls_wR_factor_ref 0.0822
_reflns_Friedel_coverage 0.000
_reflns_number_gt 1875
_reflns_number_total 2689
_reflns_threshold_expression 'I > 2\s(I)'
_cod_data_source_file d4cc00460d2.cif
_cod_data_source_block chr28
_cod_depositor_comments 'Adding full bibliography for 1571152--1571156.cif.'
_cod_database_code 1571156
_shelx_shelxl_version_number 2018/3
_shelx_space_group_comment
; 
The symmetry employed for this shelxl refinement is uniquely defined 
by the following loop, which should always be used as a source of 
symmetry information in preference to the above space-group names. 
They are only intended as comments. 
;
_shelx_estimated_absorpt_t_min 0.395
_shelx_estimated_absorpt_t_max 0.947

loop_
_space_group_symop_operation_xyz
'x, y, z'
'-x, -y, -z'

loop_
_atom_site_label
_atom_site_type_symbol
_atom_site_fract_x
_atom_site_fract_y
_atom_site_fract_z
_atom_site_U_iso_or_equiv
_atom_site_adp_type
_atom_site_occupancy
_atom_site_site_symmetry_order
_atom_site_calc_flag
_atom_site_refinement_flags_posn
_atom_site_refinement_flags_adp
_atom_site_refinement_flags_occupancy
_atom_site_disorder_assembly
_atom_site_disorder_group
Se1 Se 0.58637(9) 0.89011(4) 0.65760(3) 0.03367(15) Uani 1 1 d . . . . .
C2 C 0.8271(7) 0.9687(4) 0.5664(2) 0.0261(9) Uani 1 1 d . . . . .
C3 C 0.9332(7) 0.8572(4) 0.5188(2) 0.0258(9) Uani 1 1 d . . . . .
N3 N 1.1099(6) 0.8897(3) 0.4500(2) 0.0288(8) Uani 1 1 d . . . . .
C4 C 0.8312(8) 0.7167(4) 0.5483(2) 0.0305(10) Uani 1 1 d . . . . .
H4 H 0.886678 0.633676 0.521094 0.037 Uiso 1 1 calc R U . . .
C5 C 0.6505(8) 0.7064(4) 0.6172(2) 0.0272(9) Uani 1 1 d . . . . .
C11 C 0.5054(7) 0.5785(4) 0.6596(2) 0.0263(9) Uani 1 1 d . . . . .
C12 C 0.3304(8) 0.5832(4) 0.7331(3) 0.0370(10) Uani 1 1 d . . . . .
H12 H 0.312188 0.669646 0.758236 0.044 Uiso 1 1 calc R U . . .
C13 C 0.1845(8) 0.4657(4) 0.7696(3) 0.0374(10) Uani 1 1 d . . . . .
H13 H 0.065694 0.473067 0.818982 0.045 Uiso 1 1 calc R U . . .
C14 C 0.2071(8) 0.3366(4) 0.7359(2) 0.0297(9) Uani 1 1 d . . . . .
C15 C 0.3801(8) 0.3318(4) 0.6628(2) 0.0325(10) Uani 1 1 d . . . . .
H15 H 0.397459 0.245232 0.637836 0.039 Uiso 1 1 calc R U . . .
C16 C 0.5264(8) 0.4486(4) 0.6258(2) 0.0314(10) Uani 1 1 d . . . . .
H16 H 0.644059 0.440737 0.576200 0.038 Uiso 1 1 calc R U . . .
C21 C 0.0571(8) 0.2044(4) 0.7768(3) 0.0353(10) Uani 1 1 d . . . . .
H21A H -0.005748 0.161598 0.728449 0.042 Uiso 1 1 calc R U . . .
H21B H -0.113138 0.241899 0.807435 0.042 Uiso 1 1 calc R U . . .
C22 C 0.2477(8) 0.0779(4) 0.8441(2) 0.0320(10) Uani 1 1 d . . . . .
H22A H 0.424562 0.047094 0.814237 0.038 Uiso 1 1 calc R U . . .
H22B H 0.299135 0.119755 0.894245 0.038 Uiso 1 1 calc R U . . .
C23 C 0.1139(8) -0.0637(4) 0.8824(3) 0.0360(10) Uani 1 1 d . . . . .
H23A H -0.058965 -0.033441 0.914273 0.043 Uiso 1 1 calc R U . . .
H23B H 0.055376 -0.102942 0.832037 0.043 Uiso 1 1 calc R U . . .
C24 C 0.3058(9) -0.1925(4) 0.9467(3) 0.0461(12) Uani 1 1 d . . . . .
H24A H 0.476227 -0.224720 0.914371 0.055 Uiso 1 1 calc R U . . .
H24B H 0.368524 -0.152505 0.996207 0.055 Uiso 1 1 calc R U . . .
C25 C 0.1709(10) -0.3313(5) 0.9866(3) 0.0571(13) Uani 1 1 d . . . . .
H25A H 0.306443 -0.408390 1.028072 0.086 Uiso 1 1 calc R U . . .
H25B H 0.115639 -0.374863 0.938420 0.086 Uiso 1 1 calc R U . . .
H25C H 0.002806 -0.301116 1.019414 0.086 Uiso 1 1 calc R U . . .

loop_
_atom_site_aniso_label
_atom_site_aniso_U_11
_atom_site_aniso_U_22
_atom_site_aniso_U_33
_atom_site_aniso_U_23
_atom_site_aniso_U_13
_atom_site_aniso_U_12
Se1 0.0381(3) 0.0319(3) 0.0341(3) -0.01304(19) 0.01432(19) -0.00838(18)
C2 0.021(2) 0.032(2) 0.024(2) -0.0059(18) 0.0029(17) -0.0003(18)
C3 0.021(2) 0.029(2) 0.028(2) -0.0105(18) 0.0036(18) -0.0015(17)
N3 0.0303(19) 0.0294(19) 0.0301(19) -0.0123(15) 0.0066(15) -0.0074(15)
C4 0.031(2) 0.028(2) 0.036(2) -0.0145(19) 0.0073(19) -0.0032(18)
C5 0.028(2) 0.027(2) 0.026(2) -0.0072(18) -0.0022(18) -0.0010(18)
C11 0.025(2) 0.026(2) 0.025(2) -0.0033(18) -0.0025(18) -0.0025(18)
C12 0.043(3) 0.037(2) 0.041(3) -0.022(2) 0.014(2) -0.014(2)
C13 0.038(3) 0.043(3) 0.035(3) -0.012(2) 0.012(2) -0.014(2)
C14 0.028(2) 0.030(2) 0.029(2) -0.0030(19) -0.0016(19) -0.0055(18)
C15 0.038(2) 0.028(2) 0.032(2) -0.0094(19) 0.002(2) -0.0039(19)
C16 0.036(2) 0.030(2) 0.026(2) -0.0051(18) 0.0060(19) -0.0040(19)
C21 0.033(2) 0.036(2) 0.037(2) -0.008(2) -0.001(2) -0.008(2)
C22 0.032(2) 0.033(2) 0.033(2) -0.0092(19) 0.0015(19) -0.0080(19)
C23 0.038(3) 0.037(3) 0.033(2) -0.006(2) -0.001(2) -0.010(2)
C24 0.047(3) 0.035(3) 0.050(3) -0.001(2) -0.004(2) -0.003(2)
C25 0.066(3) 0.042(3) 0.055(3) 0.000(2) 0.014(3) -0.003(3)

loop_
_atom_type_symbol
_atom_type_description
_atom_type_scat_dispersion_real
_atom_type_scat_dispersion_imag
_atom_type_scat_source
C C 0.0033 0.0016 'International Tables Vol C Tables 4.2.6.8 and 6.1.1.4'
H H 0.0000 0.0000 'International Tables Vol C Tables 4.2.6.8 and 6.1.1.4'
N N 0.0061 0.0033 'International Tables Vol C Tables 4.2.6.8 and 6.1.1.4'
Se Se -0.0929 2.2259 'International Tables Vol C Tables 4.2.6.8 and 6.1.1.4'

loop_
_geom_angle_atom_site_label_1
_geom_angle_atom_site_label_2
_geom_angle_atom_site_label_3
_geom_angle
_geom_angle_site_symmetry_1
_geom_angle_site_symmetry_3
_geom_angle_publ_flag
C2 Se1 C5 86.87(16) . . ?
N3 C2 C3 125.1(3) 2_776 . ?
N3 C2 Se1 124.0(3) 2_776 . ?
C3 C2 Se1 110.9(3) . . ?
N3 C3 C4 125.0(3) . . ?
N3 C3 C2 120.8(3) . . ?
C4 C3 C2 114.2(3) . . ?
C2 N3 C3 114.1(3) 2_776 . ?
C5 C4 C3 116.6(3) . . ?
C5 C4 H4 121.7 . . ?
C3 C4 H4 121.7 . . ?
C4 C5 C11 128.7(3) . . ?
C4 C5 Se1 111.5(3) . . ?
C11 C5 Se1 119.8(3) . . ?
C16 C11 C12 116.9(3) . . ?
C16 C11 C5 121.1(3) . . ?
C12 C11 C5 122.0(3) . . ?
C13 C12 C11 121.5(4) . . ?
C13 C12 H12 119.3 . . ?
C11 C12 H12 119.3 . . ?
C12 C13 C14 121.3(4) . . ?
C12 C13 H13 119.3 . . ?
C14 C13 H13 119.3 . . ?
C13 C14 C15 117.3(3) . . ?
C13 C14 C21 122.2(3) . . ?
C15 C14 C21 120.5(3) . . ?
C16 C15 C14 121.8(4) . . ?
C16 C15 H15 119.1 . . ?
C14 C15 H15 119.1 . . ?
C15 C16 C11 121.1(3) . . ?
C15 C16 H16 119.4 . . ?
C11 C16 H16 119.4 . . ?
C14 C21 C22 111.7(3) . . ?
C14 C21 H21A 109.3 . . ?
C22 C21 H21A 109.3 . . ?
C14 C21 H21B 109.3 . . ?
C22 C21 H21B 109.3 . . ?
H21A C21 H21B 107.9 . . ?
C23 C22 C21 113.9(3) . . ?
C23 C22 H22A 108.8 . . ?
C21 C22 H22A 108.8 . . ?
C23 C22 H22B 108.8 . . ?
C21 C22 H22B 108.8 . . ?
H22A C22 H22B 107.7 . . ?
C24 C23 C22 114.3(3) . . ?
C24 C23 H23A 108.7 . . ?
C22 C23 H23A 108.7 . . ?
C24 C23 H23B 108.7 . . ?
C22 C23 H23B 108.7 . . ?
H23A C23 H23B 107.6 . . ?
C25 C24 C23 114.3(4) . . ?
C25 C24 H24A 108.7 . . ?
C23 C24 H24A 108.7 . . ?
C25 C24 H24B 108.7 . . ?
C23 C24 H24B 108.7 . . ?
H24A C24 H24B 107.6 . . ?
C24 C25 H25A 109.5 . . ?
C24 C25 H25B 109.5 . . ?
H25A C25 H25B 109.5 . . ?
C24 C25 H25C 109.5 . . ?
H25A C25 H25C 109.5 . . ?
H25B C25 H25C 109.5 . . ?

loop_
_geom_bond_atom_site_label_1
_geom_bond_atom_site_label_2
_geom_bond_distance
_geom_bond_site_symmetry_2
_geom_bond_publ_flag
Se1 C2 1.879(4) . ?
Se1 C5 1.901(3) . ?
C2 N3 1.335(4) 2_776 ?
C2 C3 1.417(5) . ?
C3 N3 1.349(4) . ?
C3 C4 1.412(5) . ?
C4 C5 1.352(5) . ?
C4 H4 0.9500 . ?
C5 C11 1.463(5) . ?
C11 C16 1.393(5) . ?
C11 C12 1.400(5) . ?
C12 C13 1.374(5) . ?
C12 H12 0.9500 . ?
C13 C14 1.385(5) . ?
C13 H13 0.9500 . ?
C14 C15 1.389(5) . ?
C14 C21 1.503(5) . ?
C15 C16 1.371(5) . ?
C15 H15 0.9500 . ?
C16 H16 0.9500 . ?
C21 C22 1.524(5) . ?
C21 H21A 0.9900 . ?
C21 H21B 0.9900 . ?
C22 C23 1.519(5) . ?
C22 H22A 0.9900 . ?
C22 H22B 0.9900 . ?
C23 C24 1.514(5) . ?
C23 H23A 0.9900 . ?
C23 H23B 0.9900 . ?
C24 C25 1.505(5) . ?
C24 H24A 0.9900 . ?
C24 H24B 0.9900 . ?
C25 H25A 0.9800 . ?
C25 H25B 0.9800 . ?
C25 H25C 0.9800 . ?

loop_
_geom_torsion_atom_site_label_1
_geom_torsion_atom_site_label_2
_geom_torsion_atom_site_label_3
_geom_torsion_atom_site_label_4
_geom_torsion
_geom_torsion_site_symmetry_1
_geom_torsion_site_symmetry_2
_geom_torsion_site_symmetry_3
_geom_torsion_site_symmetry_4
_geom_torsion_publ_flag
C5 Se1 C2 N3 179.1(3) . . . 2_776 ?
C5 Se1 C2 C3 -1.6(3) . . . . ?
N3 C2 C3 N3 -0.9(6) 2_776 . . . ?
Se1 C2 C3 N3 179.7(3) . . . . ?
N3 C2 C3 C4 -179.2(3) 2_776 . . . ?
Se1 C2 C3 C4 1.5(4) . . . . ?
C4 C3 N3 C2 178.9(3) . . . 2_776 ?
C2 C3 N3 C2 0.8(6) . . . 2_776 ?
N3 C3 C4 C5 -178.6(4) . . . . ?
C2 C3 C4 C5 -0.4(5) . . . . ?
C3 C4 C5 C11 177.9(3) . . . . ?
C3 C4 C5 Se1 -0.9(4) . . . . ?
C4 C5 C11 C16 -5.0(6) . . . . ?
Se1 C5 C11 C16 173.7(3) . . . . ?
C4 C5 C11 C12 177.8(4) . . . . ?
Se1 C5 C11 C12 -3.6(5) . . . . ?
C16 C11 C12 C13 -0.5(6) . . . . ?
C5 C11 C12 C13 176.8(3) . . . . ?
C11 C12 C13 C14 0.8(6) . . . . ?
C12 C13 C14 C15 -0.9(6) . . . . ?
C12 C13 C14 C21 177.9(4) . . . . ?
C13 C14 C15 C16 0.8(6) . . . . ?
C21 C14 C15 C16 -178.0(3) . . . . ?
C14 C15 C16 C11 -0.6(6) . . . . ?
C12 C11 C16 C15 0.4(6) . . . . ?
C5 C11 C16 C15 -176.9(3) . . . . ?
C13 C14 C21 C22 -95.0(4) . . . . ?
C15 C14 C21 C22 83.7(4) . . . . ?
C14 C21 C22 C23 -175.8(3) . . . . ?
C21 C22 C23 C24 177.8(3) . . . . ?
C22 C23 C24 C25 178.5(3) . . . . ?
